data_7062151
loop_
_publ_author_name
'Grasruck, Alexander'
'Parla, Giorgio'
'Heineman, Frank W.'
'Langer, Jens'
'Herrera, Alberto'
'Frie\&s, Sybille'
'Schmid, G\"unter'
'Dorta, Romano'

_publ_section_title
;
 Developing bulky P-alkene ligands: stabilization of copper complexes with
 14 valence electrons
;
_journal_issue 5
_journal_name_full 'New Journal of Chemistry'
_journal_page_first 2307
_journal_page_last 2323
_journal_paper_doi 10.1039/D2NJ05222A
_journal_volume 47
_journal_year 2023
_chemical_formula_moiety 'C52 H40 Cl2 Cu2 N2 P2'
_chemical_formula_sum 'C52 H40 Cl2 Cu2 N2 P2'
_chemical_formula_weight 952.78
_space_group_crystal_system monoclinic
_space_group_IT_number 14
_space_group_name_Hall '-P 2ybc'
_space_group_name_H-M_alt 'P 1 21/c 1'
_atom_sites_solution_hydrogens geom
_atom_sites_solution_primary direct
_audit_creation_date 2022-06-03
_audit_creation_method
;
Olex2 1.5
(compiled 2022.04.07 svn.rca3783a0 for OlexSys, GUI svn.r6498)
;
_audit_update_record
;
2022-06-03 deposited with the CCDC.	2022-12-05 downloaded from the CCDC.
;
_cell_angle_alpha 90
_cell_angle_beta 93.2732(16)
_cell_angle_gamma 90
_cell_formula_units_Z 2
_cell_length_a 15.1332(3)
_cell_length_b 8.04189(17)
_cell_length_c 17.8693(3)
_cell_measurement_reflns_used 5191
_cell_measurement_temperature 100.0(1)
_cell_measurement_theta_max 73.0020
_cell_measurement_theta_min 5.8420
_cell_volume 2171.14(7)
_computing_cell_refinement 'CrysAlisPro 1.171.39.46 (Rigaku OD, 2018)'
_computing_data_collection 'CrysAlisPro 1.171.39.46 (Rigaku OD, 2018)'
_computing_data_reduction 'CrysAlisPro 1.171.39.46 (Rigaku OD, 2018)'
_computing_molecular_graphics 'Olex2 1.5 (Dolomanov et al., 2009)'
_computing_publication_material 'Olex2 1.5 (Dolomanov et al., 2009)'
_computing_structure_refinement 'SHELXL 2019/2 (Sheldrick, 2015)'
_computing_structure_solution 'SHELXS  (Sheldrick, 2008)'
_diffrn_ambient_environment N~2~
_diffrn_ambient_temperature 100.0(1)
_diffrn_detector 'CCD plate'
_diffrn_detector_area_resol_mean 5.2903
_diffrn_detector_type AtlasS2
_diffrn_measured_fraction_theta_full 0.996
_diffrn_measured_fraction_theta_max 0.959
_diffrn_measurement_details
;
List of Runs (angles in degrees, time in seconds):

  # Type    Start    End  Width  t~exp~   \w     \q     \k     \f   Frames
#--------------------------------------------------------------------------
  1  \w    -63.00  31.00   1.00    1.25    --  -41.39  77.00 -30.00   94
  2  \w    -37.00  -3.00   1.00    1.25    --  -41.39 125.00  60.00   34
  3  \w   -108.00 -24.00   1.00    1.25    --  -41.39 -38.00-150.00   84
  4  \w     36.00 139.00   1.00    2.50    --  106.30 -77.00-120.00  103
  5  \w     85.00 167.00   1.00    2.50    --  106.30  77.00   0.00   82
  6  \w    100.00 170.00   1.00    2.50    --  106.30 125.00 -60.00   70
  7  \w     95.00 178.00   1.00    2.50    --  106.30 125.00-120.00   83
  8  \w     70.00 111.00   1.00    2.50    --  106.30  15.00  30.00   41
;
_diffrn_measurement_device 'four-circle diffractometer'
_diffrn_measurement_device_type 'SuperNova, Dual, Cu at home/near, AtlasS2'
_diffrn_measurement_method '\w scans'
_diffrn_orient_matrix_type 'CrysAlisPro convention (1999,Acta A55,543-557)'
_diffrn_orient_matrix_UB_11 -0.0843876000
_diffrn_orient_matrix_UB_12 0.0989379000
_diffrn_orient_matrix_UB_13 -0.0226853000
_diffrn_orient_matrix_UB_21 -0.0399240000
_diffrn_orient_matrix_UB_22 -0.1546384000
_diffrn_orient_matrix_UB_23 -0.0397809000
_diffrn_orient_matrix_UB_31 -0.0410147000
_diffrn_orient_matrix_UB_32 -0.0536341000
_diffrn_orient_matrix_UB_33 0.0733693000
_diffrn_radiation_monochromator mirror
_diffrn_radiation_probe x-ray
_diffrn_radiation_type CuK\a
_diffrn_radiation_wavelength 1.54184
_diffrn_reflns_av_R_equivalents 0.0171
_diffrn_reflns_av_unetI/netI 0.0231
_diffrn_reflns_Laue_measured_fraction_full 0.996
_diffrn_reflns_Laue_measured_fraction_max 0.959
_diffrn_reflns_limit_h_max 18
_diffrn_reflns_limit_h_min -17
_diffrn_reflns_limit_k_max 6
_diffrn_reflns_limit_k_min -9
_diffrn_reflns_limit_l_max 21
_diffrn_reflns_limit_l_min -15
_diffrn_reflns_number 7532
_diffrn_reflns_point_group_measured_fraction_full 0.996
_diffrn_reflns_point_group_measured_fraction_max 0.959
_diffrn_reflns_theta_full 67.684
_diffrn_reflns_theta_max 73.813
_diffrn_reflns_theta_min 2.925
_diffrn_source 'micro-focus sealed X-ray tube'
_diffrn_source_type 'SuperNova (Cu) X-ray Source'
_exptl_absorpt_coefficient_mu 3.337
_exptl_absorpt_correction_T_max 0.874
_exptl_absorpt_correction_T_min 0.585
_exptl_absorpt_correction_type gaussian
_exptl_absorpt_process_details
;
CrysAlisPro 1.171.39.46 (Rigaku Oxford Diffraction, 2018)
Numerical absorption correction based on gaussian integration over
			a multifaceted crystal model
Empirical absorption correction using spherical harmonics,
 implemented in SCALE3 ABSPACK scaling algorithm.
;
_exptl_crystal_colour 'clear colourless'
_exptl_crystal_colour_lustre clear
_exptl_crystal_colour_primary colourless
_exptl_crystal_density_diffrn 1.457
_exptl_crystal_description block
_exptl_crystal_F_000 976
_exptl_crystal_size_max 0.251
_exptl_crystal_size_mid 0.198
_exptl_crystal_size_min 0.096
_refine_diff_density_max 0.416
_refine_diff_density_min -0.531
_refine_diff_density_rms 0.060
_refine_ls_extinction_method none
_refine_ls_goodness_of_fit_ref 1.046
_refine_ls_hydrogen_treatment constr
_refine_ls_matrix_type full
_refine_ls_number_parameters 271
_refine_ls_number_reflns 4206
_refine_ls_number_restraints 0
_refine_ls_restrained_S_all 1.046
_refine_ls_R_factor_all 0.0309
_refine_ls_R_factor_gt 0.0290
_refine_ls_shift/su_max 0.001
_refine_ls_shift/su_mean 0.000
_refine_ls_structure_factor_coef Fsqd
_refine_ls_weighting_details 'w=1/[\s^2^(Fo^2^)+(0.0447P)^2^+0.8196P] where P=(Fo^2^+2Fc^2^)/3'
_refine_ls_weighting_scheme calc
_refine_ls_wR_factor_gt 0.0773
_refine_ls_wR_factor_ref 0.0792
_reflns_Friedel_coverage 0.000
_reflns_number_gt 3908
_reflns_number_total 4206
_reflns_threshold_expression 'I > 2\s(I)'
_cod_data_source_file d2nj05222a2.cif
_cod_data_source_block rodo180915c
_cod_depositor_comments 'Adding full bibliography for 7062150--7062158.cif.'
_cod_database_code 7062151
_shelx_shelxl_version_number 2019/2
_chemical_oxdiff_formula C26H20ClCuNP
_shelx_space_group_comment
;
The symmetry employed for this shelxl refinement is uniquely defined
by the following loop, which should always be used as a source of
symmetry information in preference to the above space-group names.
They are only intended as comments.
;
_olex2_refinement_description
;
1. Fixed Uiso
 At 1.2 times of:
  All C(H) groups
2.a Aromatic/amide H refined with riding coordinates:
 C2(H2), C3(H3), C4(H4), C5(H5), C7(H7), C8(H8), C10(H10), C11(H11), C12(H12),
 C13(H13), C16(H16), C17(H17), C18(H18), C19(H19), C20(H20), C22(H22), C23(H23),
  C24(H24), C25(H25), C26(H26)
;
_olex2_date_sample_data_collection 2021-07-01
_olex2_submission_special_instructions 'No special instructions were received'
_oxdiff_exptl_absorpt_empirical_details
;
Empirical correction (ABSPACK) includes:
- Absorption correction using spherical harmonics
- Frame scaling
;
_oxdiff_exptl_absorpt_empirical_full_max 1.821
_oxdiff_exptl_absorpt_empirical_full_min 0.696

loop_
_space_group_symop_operation_xyz
'x, y, z'
'-x, y+1/2, -z+1/2'
'-x, -y, -z'
'x, -y-1/2, z-1/2'

loop_
_atom_site_label
_atom_site_type_symbol
_atom_site_fract_x
_atom_site_fract_y
_atom_site_fract_z
_atom_site_U_iso_or_equiv
_atom_site_adp_type
_atom_site_occupancy
_atom_site_site_symmetry_order
_atom_site_calc_flag
_atom_site_refinement_flags_posn
_atom_site_refinement_flags_adp
_atom_site_refinement_flags_occupancy
_atom_site_disorder_assembly
_atom_site_disorder_group
Cu1 Cu 0.91032(2) 0.49820(3) 0.45466(2) 0.01420(9) Uani 1 1 d . . . . .
Cl1 Cl 0.94701(2) 0.55098(6) 0.57856(2) 0.02030(10) Uani 1 1 d . . . . .
P1 P 0.78699(2) 0.49038(5) 0.38635(2) 0.01208(10) Uani 1 1 d . . . . .
N1 N 0.74842(8) 0.68665(17) 0.37230(7) 0.0150(3) Uani 1 1 d . . . . .
C1 C 0.80173(10) 0.8211(2) 0.40318(10) 0.0187(3) Uani 1 1 d . . . . .
C2 C 0.79884(12) 0.8550(2) 0.47924(10) 0.0262(4) Uani 1 1 d . . . . .
H2 H 0.760414 0.792866 0.508841 0.031 Uiso 1 1 calc R U . . .
C3 C 0.85186(16) 0.9792(3) 0.51243(13) 0.0375(5) Uani 1 1 d . . . . .
H3 H 0.850002 1.001039 0.564568 0.045 Uiso 1 1 calc R U . . .
C4 C 0.90676(14) 1.0701(3) 0.46964(15) 0.0416(6) Uani 1 1 d . . . . .
H4 H 0.941813 1.156709 0.492013 0.050 Uiso 1 1 calc R U . . .
C5 C 0.91136(12) 1.0361(2) 0.39394(14) 0.0355(5) Uani 1 1 d . . . . .
H5 H 0.950774 1.098069 0.365235 0.043 Uiso 1 1 calc R U . . .
C6 C 0.85851(11) 0.9110(2) 0.35879(11) 0.0244(4) Uani 1 1 d . . . . .
C7 C 0.86490(11) 0.8807(2) 0.27886(11) 0.0290(4) Uani 1 1 d . . . . .
H7 H 0.920815 0.902924 0.259402 0.035 Uiso 1 1 calc R U . . .
C8 C 0.80175(12) 0.8255(3) 0.22942(10) 0.0273(4) Uani 1 1 d . . . . .
H8 H 0.818431 0.811051 0.179378 0.033 Uiso 1 1 calc R U . . .
C9 C 0.71020(11) 0.7850(2) 0.24372(9) 0.0209(3) Uani 1 1 d . . . . .
C10 C 0.64460(13) 0.8060(3) 0.18579(10) 0.0286(4) Uani 1 1 d . . . . .
H10 H 0.661226 0.845127 0.138445 0.034 Uiso 1 1 calc R U . . .
C11 C 0.55644(13) 0.7714(3) 0.19550(11) 0.0315(4) Uani 1 1 d . . . . .
H11 H 0.513456 0.785637 0.155147 0.038 Uiso 1 1 calc R U . . .
C12 C 0.53131(11) 0.7158(3) 0.26463(11) 0.0283(4) Uani 1 1 d . . . . .
H12 H 0.470907 0.691971 0.271888 0.034 Uiso 1 1 calc R U . . .
C13 C 0.59469(10) 0.6951(2) 0.32320(10) 0.0205(3) Uani 1 1 d . . . . .
H13 H 0.577161 0.659151 0.370787 0.025 Uiso 1 1 calc R U . . .
C14 C 0.68372(10) 0.7264(2) 0.31289(9) 0.0155(3) Uani 1 1 d . . . . .
C15 C 0.78982(10) 0.3951(2) 0.29447(8) 0.0156(3) Uani 1 1 d . . . . .
C16 C 0.87199(10) 0.3638(2) 0.26585(9) 0.0188(3) Uani 1 1 d . . . . .
H16 H 0.924619 0.394160 0.294076 0.023 Uiso 1 1 calc R U . . .
C17 C 0.87737(12) 0.2882(2) 0.19612(10) 0.0237(4) Uani 1 1 d . . . . .
H17 H 0.933522 0.265958 0.177099 0.028 Uiso 1 1 calc R U . . .
C18 C 0.80047(12) 0.2453(2) 0.15449(9) 0.0243(4) Uani 1 1 d . . . . .
H18 H 0.803963 0.192571 0.107186 0.029 Uiso 1 1 calc R U . . .
C19 C 0.71864(12) 0.2796(2) 0.18194(10) 0.0257(4) Uani 1 1 d . . . . .
H19 H 0.666169 0.252285 0.152806 0.031 Uiso 1 1 calc R U . . .
C20 C 0.71275(11) 0.3534(2) 0.25164(9) 0.0224(4) Uani 1 1 d . . . . .
H20 H 0.656398 0.375586 0.270274 0.027 Uiso 1 1 calc R U . . .
C21 C 0.69753(9) 0.3773(2) 0.42883(8) 0.0150(3) Uani 1 1 d . . . . .
C22 C 0.64849(11) 0.4553(2) 0.48261(9) 0.0182(3) Uani 1 1 d . . . . .
H22 H 0.657804 0.569974 0.493197 0.022 Uiso 1 1 calc R U . . .
C23 C 0.58621(10) 0.3672(2) 0.52082(9) 0.0208(3) Uani 1 1 d . . . . .
H23 H 0.552948 0.421843 0.557020 0.025 Uiso 1 1 calc R U . . .
C24 C 0.57251(10) 0.1993(2) 0.50621(10) 0.0236(4) Uani 1 1 d . . . . .
H24 H 0.529867 0.139045 0.532256 0.028 Uiso 1 1 calc R U . . .
C25 C 0.62124(11) 0.1204(2) 0.45353(11) 0.0260(4) Uani 1 1 d . . . . .
H25 H 0.612121 0.005419 0.443536 0.031 Uiso 1 1 calc R U . . .
C26 C 0.68362(10) 0.2085(2) 0.41507(10) 0.0210(3) Uani 1 1 d . . . . .
H26 H 0.716964 0.153015 0.379154 0.025 Uiso 1 1 calc R U . . .

loop_
_atom_site_aniso_label
_atom_site_aniso_U_11
_atom_site_aniso_U_22
_atom_site_aniso_U_33
_atom_site_aniso_U_23
_atom_site_aniso_U_13
_atom_site_aniso_U_12
Cu1 0.01122(14) 0.01566(15) 0.01528(14) 0.00081(8) -0.00309(9) -0.00082(8)
Cl1 0.01260(17) 0.0348(2) 0.01347(18) -0.00277(15) 0.00005(13) 0.00106(15)
P1 0.01027(18) 0.0121(2) 0.01357(19) 0.00004(13) -0.00179(14) -0.00031(13)
N1 0.0133(6) 0.0134(7) 0.0176(6) 0.0008(5) -0.0040(5) -0.0008(5)
C1 0.0155(7) 0.0113(8) 0.0282(8) 0.0004(7) -0.0073(6) 0.0020(6)
C2 0.0296(9) 0.0189(9) 0.0287(9) -0.0031(7) -0.0099(7) 0.0048(7)
C3 0.0448(12) 0.0207(10) 0.0437(12) -0.0106(9) -0.0267(10) 0.0091(9)
C4 0.0350(11) 0.0144(10) 0.0712(15) -0.0026(10) -0.0337(11) 0.0011(8)
C5 0.0193(9) 0.0161(9) 0.0690(15) 0.0103(10) -0.0147(9) -0.0035(7)
C6 0.0141(7) 0.0153(9) 0.0429(10) 0.0063(8) -0.0066(7) 0.0006(6)
C7 0.0155(8) 0.0287(10) 0.0434(11) 0.0163(9) 0.0057(7) -0.0001(7)
C8 0.0235(8) 0.0312(10) 0.0278(9) 0.0127(8) 0.0076(7) 0.0040(7)
C9 0.0198(8) 0.0221(9) 0.0206(8) 0.0041(7) 0.0004(6) 0.0028(6)
C10 0.0331(10) 0.0333(11) 0.0189(8) 0.0076(8) -0.0039(7) 0.0033(8)
C11 0.0267(9) 0.0371(12) 0.0290(9) 0.0054(8) -0.0139(7) 0.0036(8)
C12 0.0147(8) 0.0300(11) 0.0393(10) 0.0077(8) -0.0064(7) 0.0007(7)
C13 0.0154(7) 0.0215(9) 0.0243(8) 0.0050(7) -0.0004(6) 0.0017(6)
C14 0.0138(7) 0.0150(8) 0.0173(7) 0.0004(6) -0.0027(6) 0.0020(6)
C15 0.0176(7) 0.0135(8) 0.0154(7) 0.0001(6) -0.0019(6) -0.0002(6)
C16 0.0180(7) 0.0206(9) 0.0175(7) 0.0003(6) 0.0000(6) -0.0023(6)
C17 0.0254(8) 0.0258(10) 0.0202(8) -0.0021(7) 0.0048(6) -0.0014(7)
C18 0.0338(9) 0.0228(9) 0.0161(7) -0.0031(7) 0.0004(7) -0.0028(7)
C19 0.0253(9) 0.0295(10) 0.0213(8) -0.0062(7) -0.0074(7) -0.0027(7)
C20 0.0183(8) 0.0260(10) 0.0222(8) -0.0042(7) -0.0041(6) 0.0017(7)
C21 0.0114(6) 0.0163(8) 0.0169(7) 0.0032(6) -0.0038(5) -0.0005(6)
C22 0.0203(8) 0.0182(8) 0.0159(7) 0.0018(6) -0.0022(6) -0.0010(6)
C23 0.0173(7) 0.0268(9) 0.0184(7) 0.0042(7) 0.0011(6) 0.0009(7)
C24 0.0138(7) 0.0282(10) 0.0285(9) 0.0090(7) -0.0001(6) -0.0044(7)
C25 0.0181(8) 0.0176(9) 0.0424(10) 0.0032(8) 0.0017(7) -0.0042(6)
C26 0.0153(7) 0.0177(9) 0.0300(9) -0.0007(7) 0.0016(6) -0.0001(6)

loop_
_atom_type_symbol
_atom_type_description
_atom_type_scat_dispersion_real
_atom_type_scat_dispersion_imag
_atom_type_scat_source
C C 0.0181 0.0091 'International Tables Vol C Tables 4.2.6.8 and 6.1.1.4'
H H 0.0000 0.0000 'International Tables Vol C Tables 4.2.6.8 and 6.1.1.4'
Cl Cl 0.3639 0.7018 'International Tables Vol C Tables 4.2.6.8 and 6.1.1.4'
Cu Cu -1.9646 0.5888 'International Tables Vol C Tables 4.2.6.8 and 6.1.1.4'
N N 0.0311 0.0180 'International Tables Vol C Tables 4.2.6.8 and 6.1.1.4'
P P 0.2955 0.4335 'International Tables Vol C Tables 4.2.6.8 and 6.1.1.4'

loop_
_exptl_crystal_face_index_h
_exptl_crystal_face_index_k
_exptl_crystal_face_index_l
_exptl_crystal_face_perp_dist
6 4 4 0.0964
2 0 -11 0.1042
4 1 -10 0.1095
-2 0 11 0.0925
-7 -3 5 0.0867
-6 4 -3 0.1134
7 -1 -8 0.0845
-1 3 -9 0.1322
-7 0 9 0.0847
6 -4 2 0.0705
-10 0 -2 0.0565
10 0 0 0.0370
-10 -1 2 0.0584
0 -1 11 0.0905
10 0 2 0.0433
1 0 -12 0.1041
-8 -3 -3 0.1022
-5 -4 -5 0.1217
6 4 -3 0.1100
2 5 -4 0.1165
-2 5 5 0.1117
-8 3 2 0.0925
-10 1 1 0.0584
10 -1 1 0.0396
8 0 7 0.0597
9 1 -2 0.0585
9 1 1 0.0527

loop_
_geom_angle_atom_site_label_1
_geom_angle_atom_site_label_2
_geom_angle_atom_site_label_3
_geom_angle
_geom_angle_site_symmetry_1
_geom_angle_site_symmetry_3
_geom_angle_publ_flag
Cl1 Cu1 Cl1 95.839(15) . 3_766 ?
P1 Cu1 Cl1 134.545(17) . . ?
P1 Cu1 Cl1 129.613(17) . 3_766 ?
Cu1 Cl1 Cu1 84.161(15) . 3_766 ?
N1 P1 Cu1 109.49(5) . . ?
N1 P1 C15 106.53(7) . . ?
N1 P1 C21 105.50(7) . . ?
C15 P1 Cu1 117.18(5) . . ?
C15 P1 C21 102.80(7) . . ?
C21 P1 Cu1 114.42(5) . . ?
C1 N1 P1 117.48(10) . . ?
C14 N1 P1 122.01(11) . . ?
C14 N1 C1 117.30(13) . . ?
C2 C1 N1 118.27(16) . . ?
C2 C1 C6 120.46(16) . . ?
C6 C1 N1 121.20(15) . . ?
C1 C2 H2 119.8 . . ?
C1 C2 C3 120.5(2) . . ?
C3 C2 H2 119.8 . . ?
C2 C3 H3 120.1 . . ?
C4 C3 C2 119.8(2) . . ?
C4 C3 H3 120.1 . . ?
C3 C4 H4 119.8 . . ?
C3 C4 C5 120.33(18) . . ?
C5 C4 H4 119.8 . . ?
C4 C5 H5 119.4 . . ?
C4 C5 C6 121.1(2) . . ?
C6 C5 H5 119.4 . . ?
C1 C6 C5 117.76(19) . . ?
C1 C6 C7 123.04(16) . . ?
C5 C6 C7 119.20(18) . . ?
C6 C7 H7 116.0 . . ?
C8 C7 C6 128.09(16) . . ?
C8 C7 H7 116.0 . . ?
C7 C8 H8 116.3 . . ?
C7 C8 C9 127.36(17) . . ?
C9 C8 H8 116.3 . . ?
C10 C9 C8 118.85(16) . . ?
C14 C9 C8 123.45(15) . . ?
C14 C9 C10 117.71(15) . . ?
C9 C10 H10 119.0 . . ?
C11 C10 C9 122.01(17) . . ?
C11 C10 H10 119.0 . . ?
C10 C11 H11 120.3 . . ?
C10 C11 C12 119.46(16) . . ?
C12 C11 H11 120.3 . . ?
C11 C12 H12 120.1 . . ?
C11 C12 C13 119.81(16) . . ?
C13 C12 H12 120.1 . . ?
C12 C13 H13 119.7 . . ?
C12 C13 C14 120.67(16) . . ?
C14 C13 H13 119.7 . . ?
C9 C14 N1 120.55(14) . . ?
C13 C14 N1 119.00(14) . . ?
C13 C14 C9 120.30(14) . . ?
C16 C15 P1 118.41(12) . . ?
C16 C15 C20 119.29(15) . . ?
C20 C15 P1 122.30(12) . . ?
C15 C16 H16 119.8 . . ?
C17 C16 C15 120.38(15) . . ?
C17 C16 H16 119.8 . . ?
C16 C17 H17 120.1 . . ?
C18 C17 C16 119.84(16) . . ?
C18 C17 H17 120.1 . . ?
C17 C18 H18 120.0 . . ?
C19 C18 C17 119.99(16) . . ?
C19 C18 H18 120.0 . . ?
C18 C19 H19 119.8 . . ?
C18 C19 C20 120.50(15) . . ?
C20 C19 H19 119.8 . . ?
C15 C20 H20 120.0 . . ?
C19 C20 C15 119.97(16) . . ?
C19 C20 H20 120.0 . . ?
C22 C21 P1 119.77(13) . . ?
C26 C21 P1 121.24(12) . . ?
C26 C21 C22 118.58(15) . . ?
C21 C22 H22 119.6 . . ?
C23 C22 C21 120.72(16) . . ?
C23 C22 H22 119.6 . . ?
C22 C23 H23 119.9 . . ?
C24 C23 C22 120.14(16) . . ?
C24 C23 H23 119.9 . . ?
C23 C24 H24 120.2 . . ?
C25 C24 C23 119.66(16) . . ?
C25 C24 H24 120.2 . . ?
C24 C25 H25 119.8 . . ?
C24 C25 C26 120.33(17) . . ?
C26 C25 H25 119.8 . . ?
C21 C26 H26 119.7 . . ?
C25 C26 C21 120.57(16) . . ?
C25 C26 H26 119.7 . . ?

loop_
_geom_bond_atom_site_label_1
_geom_bond_atom_site_label_2
_geom_bond_distance
_geom_bond_site_symmetry_2
_geom_bond_publ_flag
Cu1 Cl1 2.2912(4) . ?
Cu1 Cl1 2.3057(4) 3_766 ?
Cu1 P1 2.1719(4) . ?
P1 N1 1.6966(14) . ?
P1 C15 1.8146(16) . ?
P1 C21 1.8312(16) . ?
N1 C1 1.440(2) . ?
N1 C14 1.4385(19) . ?
C1 C2 1.389(3) . ?
C1 C6 1.403(2) . ?
C2 H2 0.9500 . ?
C2 C3 1.393(3) . ?
C3 H3 0.9500 . ?
C3 C4 1.371(4) . ?
C4 H4 0.9500 . ?
C4 C5 1.386(4) . ?
C5 H5 0.9500 . ?
C5 C6 1.410(3) . ?
C6 C7 1.458(3) . ?
C7 H7 0.9500 . ?
C7 C8 1.340(3) . ?
C8 H8 0.9500 . ?
C8 C9 1.460(2) . ?
C9 C10 1.403(2) . ?
C9 C14 1.402(2) . ?
C10 H10 0.9500 . ?
C10 C11 1.383(3) . ?
C11 H11 0.9500 . ?
C11 C12 1.387(3) . ?
C12 H12 0.9500 . ?
C12 C13 1.389(2) . ?
C13 H13 0.9500 . ?
C13 C14 1.393(2) . ?
C15 C16 1.394(2) . ?
C15 C20 1.399(2) . ?
C16 H16 0.9500 . ?
C16 C17 1.393(2) . ?
C17 H17 0.9500 . ?
C17 C18 1.388(3) . ?
C18 H18 0.9500 . ?
C18 C19 1.385(3) . ?
C19 H19 0.9500 . ?
C19 C20 1.387(2) . ?
C20 H20 0.9500 . ?
C21 C22 1.397(2) . ?
C21 C26 1.393(2) . ?
C22 H22 0.9500 . ?
C22 C23 1.389(2) . ?
C23 H23 0.9500 . ?
C23 C24 1.388(3) . ?
C24 H24 0.9500 . ?
C24 C25 1.383(3) . ?
C25 H25 0.9500 . ?
C25 C26 1.393(2) . ?
C26 H26 0.9500 . ?

loop_
_geom_torsion_atom_site_label_1
_geom_torsion_atom_site_label_2
_geom_torsion_atom_site_label_3
_geom_torsion_atom_site_label_4
_geom_torsion
_geom_torsion_site_symmetry_1
_geom_torsion_site_symmetry_2
_geom_torsion_site_symmetry_3
_geom_torsion_site_symmetry_4
_geom_torsion_publ_flag
Cu1 P1 N1 C1 2.38(13) . . . . ?
Cu1 P1 N1 C14 161.56(11) . . . . ?
Cu1 P1 C15 C16 -13.18(15) . . . . ?
Cu1 P1 C15 C20 167.20(13) . . . . ?
Cu1 P1 C21 C22 80.42(13) . . . . ?
Cu1 P1 C21 C26 -92.16(13) . . . . ?
P1 N1 C1 C2 -78.83(17) . . . . ?
P1 N1 C1 C6 98.12(16) . . . . ?
P1 N1 C14 C9 -94.73(17) . . . . ?
P1 N1 C14 C13 80.87(18) . . . . ?
P1 C15 C16 C17 178.87(13) . . . . ?
P1 C15 C20 C19 -179.51(14) . . . . ?
P1 C21 C22 C23 -173.70(12) . . . . ?
P1 C21 C26 C25 173.50(13) . . . . ?
N1 P1 C15 C16 109.75(14) . . . . ?
N1 P1 C15 C20 -69.86(16) . . . . ?
N1 P1 C21 C22 -39.99(14) . . . . ?
N1 P1 C21 C26 147.44(13) . . . . ?
N1 C1 C2 C3 177.37(16) . . . . ?
N1 C1 C6 C5 -177.30(15) . . . . ?
N1 C1 C6 C7 2.8(2) . . . . ?
C1 N1 C14 C9 64.5(2) . . . . ?
C1 N1 C14 C13 -119.92(17) . . . . ?
C1 C2 C3 C4 0.6(3) . . . . ?
C1 C6 C7 C8 30.0(3) . . . . ?
C2 C1 C6 C5 -0.4(2) . . . . ?
C2 C1 C6 C7 179.65(16) . . . . ?
C2 C3 C4 C5 -1.6(3) . . . . ?
C3 C4 C5 C6 1.6(3) . . . . ?
C4 C5 C6 C1 -0.6(3) . . . . ?
C4 C5 C6 C7 179.38(17) . . . . ?
C5 C6 C7 C8 -149.9(2) . . . . ?
C6 C1 C2 C3 0.4(3) . . . . ?
C6 C7 C8 C9 1.2(3) . . . . ?
C7 C8 C9 C10 149.8(2) . . . . ?
C7 C8 C9 C14 -29.8(3) . . . . ?
C8 C9 C10 C11 -179.46(19) . . . . ?
C8 C9 C14 N1 -6.4(3) . . . . ?
C8 C9 C14 C13 178.03(18) . . . . ?
C9 C10 C11 C12 0.7(3) . . . . ?
C10 C9 C14 N1 173.90(16) . . . . ?
C10 C9 C14 C13 -1.6(3) . . . . ?
C10 C11 C12 C13 -0.1(3) . . . . ?
C11 C12 C13 C14 -1.3(3) . . . . ?
C12 C13 C14 N1 -173.41(16) . . . . ?
C12 C13 C14 C9 2.2(3) . . . . ?
C14 N1 C1 C2 121.00(16) . . . . ?
C14 N1 C1 C6 -62.0(2) . . . . ?
C14 C9 C10 C11 0.2(3) . . . . ?
C15 P1 N1 C1 -125.24(12) . . . . ?
C15 P1 N1 C14 33.93(14) . . . . ?
C15 P1 C21 C22 -151.44(12) . . . . ?
C15 P1 C21 C26 35.98(14) . . . . ?
C15 C16 C17 C18 0.7(3) . . . . ?
C16 C15 C20 C19 0.9(3) . . . . ?
C16 C17 C18 C19 0.7(3) . . . . ?
C17 C18 C19 C20 -1.4(3) . . . . ?
C18 C19 C20 C15 0.6(3) . . . . ?
C20 C15 C16 C17 -1.5(3) . . . . ?
C21 P1 N1 C1 125.97(12) . . . . ?
C21 P1 N1 C14 -74.85(13) . . . . ?
C21 P1 C15 C16 -139.56(13) . . . . ?
C21 P1 C15 C20 40.82(16) . . . . ?
C21 C22 C23 C24 0.5(2) . . . . ?
C22 C21 C26 C25 0.8(2) . . . . ?
C22 C23 C24 C25 0.1(2) . . . . ?
C23 C24 C25 C26 -0.2(3) . . . . ?
C24 C25 C26 C21 -0.3(3) . . . . ?
C26 C21 C22 C23 -0.9(2) . . . . ?

loop_
_exptl_oxdiff_crystal_face_indexfrac_h
_exptl_oxdiff_crystal_face_indexfrac_k
_exptl_oxdiff_crystal_face_indexfrac_l
_exptl_oxdiff_crystal_face_x
_exptl_oxdiff_crystal_face_y
_exptl_oxdiff_crystal_face_z
5.9968 4.0014 4.0105 -0.2011 -1.0177 -0.1663
1.9952 0.0007 -10.9915 0.0811 0.3575 -0.8883
3.9942 1.0012 -9.9889 -0.0114 0.0831 -0.9504
-1.9952 -0.0007 10.9915 -0.0811 -0.3575 0.8883
-6.9937 -3.0019 4.9859 0.1801 0.5451 0.8137
-6.0014 3.9973 -2.9851 0.9697 -0.2598 -0.1873
6.9951 -0.9974 -7.9967 -0.5076 0.1931 -0.8201
-1.0049 2.9992 -8.9834 0.5853 -0.0663 -0.7788
-6.9941 -0.0024 8.9927 0.3860 -0.0781 0.9468
6.0010 -3.9973 1.9858 -0.9470 0.2996 0.1140
-9.9971 -0.0034 -1.9992 0.8886 0.4792 0.2635
9.9963 0.0034 0.0008 -0.8432 -0.3996 -0.4101
-9.9949 -1.0032 1.9945 0.6989 0.4748 0.6101
0.0047 -0.9999 10.9884 -0.3486 -0.2827 0.8596
9.9971 0.0034 1.9992 -0.8886 -0.4792 -0.2635
0.9952 0.0004 -11.9908 0.1881 0.4372 -0.9206
-7.9963 -3.0022 -3.0082 0.4460 0.9032 0.2683
-4.9975 -4.0010 -5.0097 0.1395 1.0175 0.0520
5.9942 4.0014 -2.9842 -0.0422 -0.7394 -0.6794
1.9946 4.9999 -3.9804 0.4167 -0.6945 -0.6420
-2.0005 4.9985 5.0124 0.5497 -0.8925 0.1817
-7.9982 2.9968 2.0077 0.9259 -0.2240 0.3146
-9.9966 0.9964 1.0018 0.9194 0.2052 0.4301
9.9973 -0.9964 0.9967 -0.9648 -0.2847 -0.2835
7.9997 0.0027 6.9953 -0.8335 -0.5981 0.1850
8.9953 1.0029 -1.9945 -0.6146 -0.4349 -0.5691
8.9964 1.0029 1.0032 -0.6827 -0.5542 -0.3492
